data_1541739
loop_
_publ_author_name
'Effenberger, H.'
'Kluger, F.'
'Woelfel, E.R.'
'Paulus, H.'

_publ_section_title
;
 Crystal structure refinement of burbankite
;
_journal_name_full
;
Neues Jahrbuch fuer Mineralogie. Monatshefte (Band=Jahr) (1950-)
;
_journal_page_first 161
_journal_page_last 170
_journal_volume 1985
_journal_year 1985
_chemical_formula_sum 'C5 Ba0.51 Ca1.34 Ce0.21 La0.15 Na1.78 Nd0.06 O15 Pr0.03 Sr1.59'
_chemical_name_systematic
;
Na1.78 Ca1.34 Sr1.59 Ba.51 La.15 Ce.21 Pr.03 Nd.06 (C O3)5
;
_space_group_IT_number 186
_symmetry_space_group_name_Hall 'P 6c -2c'
_symmetry_space_group_name_H-M 'P 63 m c'
_cell_angle_alpha 90
_cell_angle_beta 90
_cell_angle_gamma 120
_cell_formula_units_Z 2
_cell_length_a 10.512
_cell_length_b 10.512
_cell_length_c 6.492
_cell_volume 621.269
_citation_journal_id_ASTM NJMMAW
_cod_data_source_file Effenberger_NJMMAW_1985_1975.cif
_cod_data_source_block C5Ba0.51Ca1.34Ce0.21La0.15Na1.78Nd0.06O15Pr0.03Sr1.59
_cod_original_cell_volume 621.2692
_cod_original_formula_sum
;
C5 Ba0.51 Ca1.34 Ce0.21 La0.15 Na1.78 Nd0.06 O15 Pr0.03 Sr1.59
;
_cod_database_code 1541739

loop_
_symmetry_equiv_pos_as_xyz
x,y,z
x-y,x,z+1/2
-y,x-y,z
-x,-y,z+1/2
-x+y,-x,z
y,-x+y,z+1/2
y,x,z+1/2
-x+y,y,z
-x,-x+y,z+1/2
-y,-x,z
x-y,-y,z+1/2
x,x-y,z

loop_
_atom_site_label
_atom_site_type_symbol
_atom_site_fract_x
_atom_site_fract_y
_atom_site_fract_z
_atom_site_occupancy
_atom_site_U_iso_or_equiv
O4 O-2 0.775 -0.775 0.3536 1 0.0
La1 La+3 0.84172 -0.84172 0 0.05 0.0
Pr1 Pr+3 0.84172 -0.84172 0 0.01 0.0
C2 C+4 0 0 0.8302 1 0.0
Ca2 Ca+2 0.84172 -0.84172 0 0.15 0.0
Sr1 Sr+2 0.84172 -0.84172 0 0.53 0.0
Ca1 Ca+2 0.5231 -0.5231 0.3131 0.297 0.0
C3 C+4 0.3333 0.6667 0.4854 1 0.0
O3 O-2 0.4042 -0.4042 0.488 1 0.0
Ba1 Ba+2 0.84172 -0.84172 0 0.17 0.0
Na1 Na+1 0.5231 -0.5231 0.3131 0.593 0.0
O1 O-2 0.377 0.0824 0.6318 1 0.0
O2 O-2 0.9297 -0.9297 0.334 1 0.0
Nd1 Nd+3 0.84172 -0.84172 0 0.02 0.0
Ce1 Ce+3 0.84172 -0.84172 0 0.07 0.0
C1 C+4 0.7992 -0.7992 0.5378 1 0.0
